data_7062221
loop_
_publ_author_name
'Kotov, Vitalii Yu.'
'Lunkov, Ivan S.'
'Buikin, Petr A.'
'Kottsov, Sergey Yu.'
'Korlyukov, Alexander A.'
'Rudenko, Alexander Yu.'

_publ_section_title
;
 Unusual isostructural Br/I substitution effect on the crystal structure
 and optical properties of hybrid halobismuthates
;
_journal_issue 5
_journal_name_full 'New Journal of Chemistry'
_journal_page_first 2666
_journal_page_last 2672
_journal_paper_doi 10.1039/D2NJ05184B
_journal_volume 47
_journal_year 2023
_chemical_formula_moiety 'Bi Br3.413 I1.587, C14 H18 N2'
_chemical_formula_sum 'C14 H18 Bi Br3.41 I1.59 N2'
_chemical_formula_weight 897.43
_space_group_crystal_system monoclinic
_space_group_IT_number 14
_space_group_name_Hall '-P 2yn'
_space_group_name_H-M_alt 'P 1 21/n 1'
_atom_sites_solution_hydrogens geom
_audit_creation_date 2022-12-21
_audit_creation_method
;
Olex2 1.5
(compiled 2022.04.07 svn.rca3783a0 for OlexSys, GUI svn.r6498)
;
_audit_update_record
;
2022-12-27 deposited with the CCDC.	2023-01-02 downloaded from the CCDC.
;
_cell_angle_alpha 90
_cell_angle_beta 92.533(5)
_cell_angle_gamma 90
_cell_formula_units_Z 4
_cell_length_a 12.1996(7)
_cell_length_b 11.5845(8)
_cell_length_c 15.0730(11)
_cell_measurement_reflns_used 3189
_cell_measurement_temperature 100
_cell_measurement_theta_max 27.508
_cell_measurement_theta_min 2.196
_cell_volume 2128.1(2)
_computing_cell_refinement 'SAINT V8.40A (Bruker, 2019)'
_computing_data_reduction 'SAINT V8.40A (Bruker, 2019)'
_computing_molecular_graphics 'Olex2 1.5 (Dolomanov et al., 2009)'
_computing_publication_material 'Olex2 1.5 (Dolomanov et al., 2009)'
_computing_structure_refinement 'SHELXL 2014/6 (Sheldrick, 2015)'
_computing_structure_solution 'XT  (Sheldrick, 2015)'
_diffrn_ambient_temperature 100.00
_diffrn_detector_area_resol_mean 8
_diffrn_measured_fraction_theta_full 1.000
_diffrn_measured_fraction_theta_max 1.000
_diffrn_measurement_device_type 'Bruker Quest'
_diffrn_measurement_method '\f and \w scans'
_diffrn_radiation_type MoK\a
_diffrn_radiation_wavelength 0.71073
_diffrn_reflns_av_R_equivalents 0.0733
_diffrn_reflns_av_unetI/netI 0.0750
_diffrn_reflns_Laue_measured_fraction_full 1.000
_diffrn_reflns_Laue_measured_fraction_max 1.000
_diffrn_reflns_limit_h_max 15
_diffrn_reflns_limit_h_min -15
_diffrn_reflns_limit_k_max 14
_diffrn_reflns_limit_k_min -13
_diffrn_reflns_limit_l_max 18
_diffrn_reflns_limit_l_min -13
_diffrn_reflns_number 15210
_diffrn_reflns_point_group_measured_fraction_full 1.000
_diffrn_reflns_point_group_measured_fraction_max 1.000
_diffrn_reflns_theta_full 25.242
_diffrn_reflns_theta_max 26.022
_diffrn_reflns_theta_min 2.103
_exptl_absorpt_coefficient_mu 16.993
_exptl_absorpt_correction_T_max 0.0210
_exptl_absorpt_correction_T_min 0.0043
_exptl_absorpt_correction_type multi-scan
_exptl_absorpt_process_details
;
SADABS-2016/2 (Bruker,2016/2) was used for absorption correction.
wR2(int) was 0.1182 before and 0.0569 after correction.
The Ratio of minimum to maximum transmission is 0.2048.
The \l/2 correction factor is Not present.
;
_exptl_crystal_colour orange
_exptl_crystal_colour_primary orange
_exptl_crystal_density_diffrn 2.801
_exptl_crystal_description needle
_exptl_crystal_F_000 1610
_exptl_crystal_size_max 0.1
_exptl_crystal_size_mid 0.015
_exptl_crystal_size_min 0.004
_refine_diff_density_max 2.436
_refine_diff_density_min -1.643
_refine_diff_density_rms 0.297
_refine_ls_extinction_method none
_refine_ls_goodness_of_fit_ref 1.006
_refine_ls_hydrogen_treatment constr
_refine_ls_matrix_type full
_refine_ls_number_parameters 213
_refine_ls_number_reflns 4193
_refine_ls_number_restraints 5
_refine_ls_restrained_S_all 1.006
_refine_ls_R_factor_all 0.0853
_refine_ls_R_factor_gt 0.0564
_refine_ls_shift/su_max 0.000
_refine_ls_shift/su_mean 0.000
_refine_ls_structure_factor_coef Fsqd
_refine_ls_weighting_details 'w=1/[\s^2^(Fo^2^)+(0.0807P)^2^] where P=(Fo^2^+2Fc^2^)/3'
_refine_ls_weighting_scheme calc
_refine_ls_wR_factor_gt 0.1335
_refine_ls_wR_factor_ref 0.1489
_reflns_Friedel_coverage 0.000
_reflns_number_gt 2989
_reflns_number_total 4193
_reflns_threshold_expression 'I > 2\s(I)'
_cod_data_source_file d2nj05184b2.cif
_cod_data_source_block pic2_bibri_010
_cod_depositor_comments 'Adding full bibliography for 7062219--7062222.cif.'
_cod_database_code 7062221
_shelxl_version_number 2014/6
_shelx_space_group_comment
;
The symmetry employed for this shelxl refinement is uniquely defined
by the following loop, which should always be used as a source of
symmetry information in preference to the above space-group names.
They are only intended as comments.
;
_shelx_estimated_absorpt_t_max 0.935
_shelx_estimated_absorpt_t_min 0.281
_olex2_refinement_description
;
1. Restrained distances
 I2-Bi1
 2.9 with sigma of 0.01
 I3-Bi1
 2.95 with sigma of 0.02
 I1-Bi1
 2.9 with sigma of 0.02
 Br4-Bi1
 3.15 with sigma of 0.02
 Br4_$1-Bi1
 3.15 with sigma of 0.02
2. Uiso/Uaniso restraints and constraints
Uanis(Br3) = Uanis(I3)
Uanis(Br2) = Uanis(I2)
Uanis(Br1) = Uanis(I1)
Uanis(I4) = Uanis(Br4)
3. Others
 Fixed Sof: I1(0.3426) I2(0.1406) I3(0.18) I4(0.9241) Br1(0.6574) Br2(0.8594)
 Br3(0.82) Br4(0.0759)
4.a Secondary CH2 refined with riding coordinates:
 C7(H7A,H7B), C8(H8A,H8B)
4.b Aromatic/amide H refined with riding coordinates:
 C1(H1), C2(H2), C4(H4), C5(H5), C9(H9), C10(H10), C12(H12), C13(H13)
4.c Idealised Me refined as rotating group:
 C6(H6A,H6B,H6C), C14(H14A,H14B,H14C)
;
_olex2_submission_special_instructions 'No special instructions were received'

loop_
_space_group_symop_operation_xyz
'x, y, z'
'-x+1/2, y+1/2, -z+1/2'
'-x, -y, -z'
'x-1/2, -y-1/2, z-1/2'

loop_
_atom_site_label
_atom_site_type_symbol
_atom_site_fract_x
_atom_site_fract_y
_atom_site_fract_z
_atom_site_U_iso_or_equiv
_atom_site_adp_type
_atom_site_occupancy
_atom_site_site_symmetry_order
_atom_site_calc_flag
_atom_site_refinement_flags_posn
_atom_site_refinement_flags_adp
_atom_site_refinement_flags_occupancy
_atom_site_disorder_assembly
_atom_site_disorder_group
Bi1 Bi 0.50206(4) 0.46846(5) 0.65681(4) 0.03563(17) Uani 1 1 d D . . . .
I1 I 0.637(4) 0.552(5) 0.806(3) 0.0431(19) Uani 0.3426 1 d D . P A 2
I2 I 0.371(4) 0.334(4) 0.774(3) 0.0431(8) Uani 0.1406 1 d D . P A 2
I3 I 0.666(2) 0.282(3) 0.651(3) 0.0398(11) Uani 0.18 1 d D . P A 2
I4 I 0.3614(3) 0.3698(3) 0.48104(10) 0.0390(3) Uani 0.9241 1 d . . P A 1
Br1 Br 0.625(3) 0.554(4) 0.798(2) 0.0431(19) Uani 0.6574 1 d . . P A 1
Br2 Br 0.3752(10) 0.3395(10) 0.7612(6) 0.0431(8) Uani 0.8594 1 d . . P A 1
Br3 Br 0.6529(7) 0.2807(9) 0.6396(8) 0.0398(11) Uani 0.82 1 d . . P A 1
Br4 Br 0.371(6) 0.386(7) 0.4831(14) 0.0390(3) Uani 0.0759 1 d D . P A 2
Br5 Br 0.35455(12) 0.65298(13) 0.68089(11) 0.0417(4) Uani 1 1 d . . . . .
N1 N 0.4688(9) 0.9665(10) 0.6074(9) 0.038(3) Uani 1 1 d . . . . .
N2 N 0.5436(10) 0.9361(11) 0.7921(9) 0.041(3) Uani 1 1 d . . . . .
C1 C 0.4272(13) 1.0685(12) 0.6360(11) 0.041(4) Uani 1 1 d . . . . .
H1 H 0.4728 1.1211 0.6689 0.049 Uiso 1 1 calc R U . . .
C2 C 0.3193(12) 1.0944(13) 0.6172(10) 0.040(3) Uani 1 1 d . . . . .
H2 H 0.2904 1.1642 0.6396 0.048 Uiso 1 1 calc R U . . .
C3 C 0.2542(12) 1.0264(14) 0.5693(11) 0.043(4) Uani 1 1 d . . . . .
C4 C 0.2990(13) 0.9171(13) 0.5380(11) 0.043(4) Uani 1 1 d . . . . .
H4 H 0.2548 0.8642 0.5041 0.052 Uiso 1 1 calc R U . . .
C5 C 0.4063(11) 0.8944(13) 0.5593(10) 0.035(3) Uani 1 1 d . . . . .
H5 H 0.4375 0.8245 0.5391 0.042 Uiso 1 1 calc R U . . .
C6 C 0.1360(11) 1.0532(14) 0.5458(11) 0.043(4) Uani 1 1 d . . . . .
H6A H 0.1017 1.0866 0.5974 0.064 Uiso 1 1 calc R U . . .
H6B H 0.0976 0.9820 0.5280 0.064 Uiso 1 1 calc R U . . .
H6C H 0.1317 1.1085 0.4965 0.064 Uiso 1 1 calc R U . . .
C7 C 0.5849(11) 0.9363(14) 0.6346(11) 0.042(4) Uani 1 1 d . . . . .
H7A H 0.6279 1.0082 0.6432 0.051 Uiso 1 1 calc R U . . .
H7B H 0.6176 0.8917 0.5864 0.051 Uiso 1 1 calc R U . . .
C8 C 0.5919(12) 0.8668(12) 0.7186(11) 0.041(4) Uani 1 1 d . . . . .
H8A H 0.6695 0.8480 0.7344 0.049 Uiso 1 1 calc R U . . .
H8B H 0.5510 0.7936 0.7101 0.049 Uiso 1 1 calc R U . . .
C9 C 0.6003(13) 1.0268(14) 0.8300(11) 0.045(4) Uani 1 1 d . . . . .
H9 H 0.6744 1.0384 0.8151 0.054 Uiso 1 1 calc R U . . .
C10 C 0.5561(12) 1.1000(15) 0.8871(12) 0.047(4) Uani 1 1 d . . . . .
H10 H 0.5973 1.1637 0.9100 0.056 Uiso 1 1 calc R U . . .
C11 C 0.4485(12) 1.0818(16) 0.9127(11) 0.047(4) Uani 1 1 d . . . . .
C12 C 0.3930(13) 0.9875(14) 0.8763(11) 0.043(4) Uani 1 1 d . . . . .
H12 H 0.3205 0.9714 0.8934 0.052 Uiso 1 1 calc R U . . .
C13 C 0.4410(13) 0.9171(15) 0.8159(12) 0.049(4) Uani 1 1 d . . . . .
H13 H 0.4007 0.8540 0.7908 0.059 Uiso 1 1 calc R U . . .
C14 C 0.3986(15) 1.1658(15) 0.9766(12) 0.054(4) Uani 1 1 d . . . . .
H14A H 0.3912 1.2418 0.9485 0.081 Uiso 1 1 calc R U . . .
H14B H 0.4462 1.1719 1.0305 0.081 Uiso 1 1 calc R U . . .
H14C H 0.3261 1.1379 0.9922 0.081 Uiso 1 1 calc R U . . .

loop_
_atom_site_aniso_label
_atom_site_aniso_U_11
_atom_site_aniso_U_22
_atom_site_aniso_U_33
_atom_site_aniso_U_23
_atom_site_aniso_U_13
_atom_site_aniso_U_12
Bi1 0.0293(3) 0.0368(3) 0.0409(3) -0.0006(2) 0.0032(2) -0.0004(2)
I1 0.028(6) 0.0496(14) 0.051(5) -0.001(4) -0.007(3) -0.001(4)
I2 0.0458(13) 0.0410(14) 0.044(3) 0.0013(18) 0.0138(18) -0.0076(8)
I3 0.030(3) 0.0413(8) 0.048(4) -0.0049(15) -0.0051(17) 0.0025(15)
I4 0.0319(9) 0.0416(15) 0.0435(6) 0.0007(5) 0.0032(4) -0.0015(5)
Br1 0.028(6) 0.0496(14) 0.051(5) -0.001(4) -0.007(3) -0.001(4)
Br2 0.0458(13) 0.0410(14) 0.044(3) 0.0013(18) 0.0138(18) -0.0076(8)
Br3 0.030(3) 0.0413(8) 0.048(4) -0.0049(15) -0.0051(17) 0.0025(15)
Br4 0.0319(9) 0.0416(15) 0.0435(6) 0.0007(5) 0.0032(4) -0.0015(5)
Br5 0.0322(7) 0.0380(8) 0.0553(10) -0.0003(7) 0.0040(7) 0.0019(6)
N1 0.028(6) 0.045(7) 0.040(7) 0.006(6) -0.005(5) 0.002(5)
N2 0.037(7) 0.044(7) 0.043(8) 0.001(6) 0.003(6) -0.002(5)
C1 0.047(9) 0.031(7) 0.045(9) 0.000(6) 0.010(7) -0.008(6)
C2 0.040(8) 0.040(8) 0.039(9) 0.000(7) 0.004(7) 0.006(6)
C3 0.032(8) 0.057(10) 0.041(9) 0.006(7) -0.002(7) 0.008(7)
C4 0.046(9) 0.036(8) 0.048(10) 0.002(7) 0.011(7) -0.005(7)
C5 0.025(7) 0.041(8) 0.040(8) 0.005(6) 0.005(6) 0.002(6)
C6 0.028(7) 0.051(9) 0.048(10) -0.001(7) -0.004(6) 0.010(6)
C7 0.028(7) 0.054(10) 0.045(9) 0.006(7) 0.002(6) 0.005(6)
C8 0.033(7) 0.027(7) 0.064(11) 0.000(7) 0.011(7) 0.005(6)
C9 0.037(8) 0.054(10) 0.043(9) 0.000(7) -0.009(7) -0.003(7)
C10 0.034(8) 0.052(10) 0.054(11) -0.003(8) 0.001(7) 0.005(7)
C11 0.029(7) 0.070(11) 0.042(10) 0.012(8) 0.009(7) 0.005(7)
C12 0.035(8) 0.055(10) 0.040(9) 0.003(7) 0.000(6) -0.007(7)
C13 0.038(8) 0.051(10) 0.056(11) 0.003(8) -0.008(8) 0.006(7)
C14 0.062(11) 0.054(10) 0.047(11) 0.000(8) 0.014(9) 0.014(8)

loop_
_atom_type_symbol
_atom_type_description
_atom_type_scat_dispersion_real
_atom_type_scat_dispersion_imag
_atom_type_scat_source
C C 0.0033 0.0016 'International Tables Vol C Tables 4.2.6.8 and 6.1.1.4'
H H 0.0000 0.0000 'International Tables Vol C Tables 4.2.6.8 and 6.1.1.4'
Bi Bi -4.1077 10.2566 'International Tables Vol C Tables 4.2.6.8 and 6.1.1.4'
Br Br -0.2901 2.4595 'International Tables Vol C Tables 4.2.6.8 and 6.1.1.4'
I I -0.4742 1.8119 'International Tables Vol C Tables 4.2.6.8 and 6.1.1.4'
N N 0.0061 0.0033 'International Tables Vol C Tables 4.2.6.8 and 6.1.1.4'

loop_
_geom_angle_atom_site_label_1
_geom_angle_atom_site_label_2
_geom_angle_atom_site_label_3
_geom_angle
_geom_angle_site_symmetry_1
_geom_angle_site_symmetry_3
_geom_angle_publ_flag
I1 Bi1 I3 84.5(13) . . ?
I1 Bi1 Br4 93.6(13) . 3_666 ?
I1 Bi1 Br4 174.8(14) . . ?
I2 Bi1 I1 90.9(17) . . ?
I2 Bi1 I3 91.1(15) . . ?
I2 Bi1 Br4 175.2(15) . 3_666 ?
I2 Bi1 Br4 94.2(12) . . ?
I3 Bi1 Br4 91(2) . 3_666 ?
I3 Bi1 Br4 94(2) . . ?
I4 Bi1 I4 87.14(4) . 3_666 ?
Br1 Bi1 I4 90.5(10) . 3_666 ?
Br1 Bi1 I4 177.5(10) . . ?
Br1 Bi1 Br3 90.8(9) . . ?
Br1 Bi1 Br5 87.4(9) . . ?
Br2 Bi1 I4 175.3(3) . 3_666 ?
Br2 Bi1 I4 89.2(3) . . ?
Br2 Bi1 Br1 93.3(11) . . ?
Br2 Bi1 Br3 91.1(4) . . ?
Br2 Bi1 Br5 87.6(3) . . ?
Br3 Bi1 I4 91.7(3) . 3_666 ?
Br3 Bi1 I4 88.71(19) . . ?
Br4 Bi1 Br4 81.4(6) . 3_666 ?
Br5 Bi1 I1 89.4(11) . . ?
Br5 Bi1 I2 87.4(12) . . ?
Br5 Bi1 I3 173.7(6) . . ?
Br5 Bi1 I4 93.08(10) . . ?
Br5 Bi1 I4 89.62(9) . 3_666 ?
Br5 Bi1 Br3 177.8(2) . . ?
Br5 Bi1 Br4 92.0(19) . . ?
Br5 Bi1 Br4 90.8(19) . 3_666 ?
Bi1 I4 Bi1 92.86(4) . 3_666 ?
Bi1 Br4 Bi1 98.6(6) . 3_666 ?
C1 N1 C7 118.5(13) . . ?
C5 N1 C1 120.4(13) . . ?
C5 N1 C7 121.1(13) . . ?
C9 N2 C8 120.5(12) . . ?
C13 N2 C8 120.7(13) . . ?
C13 N2 C9 118.5(14) . . ?
N1 C1 H1 120.2 . . ?
N1 C1 C2 119.5(15) . . ?
C2 C1 H1 120.2 . . ?
C1 C2 H2 118.8 . . ?
C3 C2 C1 122.4(15) . . ?
C3 C2 H2 118.8 . . ?
C2 C3 C4 118.1(14) . . ?
C2 C3 C6 123.8(15) . . ?
C4 C3 C6 118.0(15) . . ?
C3 C4 H4 121.3 . . ?
C5 C4 C3 117.3(15) . . ?
C5 C4 H4 121.3 . . ?
N1 C5 C4 122.2(14) . . ?
N1 C5 H5 118.9 . . ?
C4 C5 H5 118.9 . . ?
C3 C6 H6A 109.5 . . ?
C3 C6 H6B 109.5 . . ?
C3 C6 H6C 109.5 . . ?
H6A C6 H6B 109.5 . . ?
H6A C6 H6C 109.5 . . ?
H6B C6 H6C 109.5 . . ?
N1 C7 H7A 109.2 . . ?
N1 C7 H7B 109.2 . . ?
N1 C7 C8 112.0(12) . . ?
H7A C7 H7B 107.9 . . ?
C8 C7 H7A 109.2 . . ?
C8 C7 H7B 109.2 . . ?
N2 C8 H8A 109.9 . . ?
N2 C8 H8B 109.9 . . ?
C7 C8 N2 109.0(11) . . ?
C7 C8 H8A 109.9 . . ?
C7 C8 H8B 109.9 . . ?
H8A C8 H8B 108.3 . . ?
N2 C9 H9 118.5 . . ?
C10 C9 N2 122.9(15) . . ?
C10 C9 H9 118.5 . . ?
C9 C10 H10 120.3 . . ?
C9 C10 C11 119.4(17) . . ?
C11 C10 H10 120.3 . . ?
C10 C11 C14 119.1(16) . . ?
C12 C11 C10 117.2(15) . . ?
C12 C11 C14 123.7(14) . . ?
C11 C12 H12 119.5 . . ?
C13 C12 C11 121.1(14) . . ?
C13 C12 H12 119.5 . . ?
N2 C13 C12 120.8(16) . . ?
N2 C13 H13 119.6 . . ?
C12 C13 H13 119.6 . . ?
C11 C14 H14A 109.5 . . ?
C11 C14 H14B 109.5 . . ?
C11 C14 H14C 109.5 . . ?
H14A C14 H14B 109.5 . . ?
H14A C14 H14C 109.5 . . ?
H14B C14 H14C 109.5 . . ?

loop_
_geom_bond_atom_site_label_1
_geom_bond_atom_site_label_2
_geom_bond_distance
_geom_bond_site_symmetry_2
_geom_bond_publ_flag
Bi1 I1 2.899(19) . ?
Bi1 I2 2.894(10) . ?
Bi1 I3 2.949(18) . ?
Bi1 I4 3.2965(16) . ?
Bi1 I4 3.3027(14) 3_666 ?
Bi1 Br1 2.733(15) . ?
Bi1 Br2 2.705(3) . ?
Bi1 Br3 2.868(6) . ?
Bi1 Br4 3.16(2) 3_666 ?
Bi1 Br4 3.15(2) . ?
Bi1 Br5 2.8279(15) . ?
I4 Bi1 3.3026(14) 3_666 ?
Br4 Bi1 3.16(2) 3_666 ?
N1 C1 1.363(19) . ?
N1 C5 1.325(19) . ?
N1 C7 1.497(18) . ?
N2 C8 1.508(19) . ?
N2 C9 1.37(2) . ?
N2 C13 1.34(2) . ?
C1 H1 0.9500 . ?
C1 C2 1.37(2) . ?
C2 H2 0.9500 . ?
C2 C3 1.31(2) . ?
C3 C4 1.47(2) . ?
C3 C6 1.502(19) . ?
C4 H4 0.9500 . ?
C4 C5 1.36(2) . ?
C5 H5 0.9500 . ?
C6 H6A 0.9800 . ?
C6 H6B 0.9800 . ?
C6 H6C 0.9800 . ?
C7 H7A 0.9900 . ?
C7 H7B 0.9900 . ?
C7 C8 1.50(2) . ?
C8 H8A 0.9900 . ?
C8 H8B 0.9900 . ?
C9 H9 0.9500 . ?
C9 C10 1.34(2) . ?
C10 H10 0.9500 . ?
C10 C11 1.40(2) . ?
C11 C12 1.38(2) . ?
C11 C14 1.52(2) . ?
C12 H12 0.9500 . ?
C12 C13 1.37(2) . ?
C13 H13 0.9500 . ?
C14 H14A 0.9800 . ?
C14 H14B 0.9800 . ?
C14 H14C 0.9800 . ?

loop_
_geom_torsion_atom_site_label_1
_geom_torsion_atom_site_label_2
_geom_torsion_atom_site_label_3
_geom_torsion_atom_site_label_4
_geom_torsion
_geom_torsion_site_symmetry_1
_geom_torsion_site_symmetry_2
_geom_torsion_site_symmetry_3
_geom_torsion_site_symmetry_4
_geom_torsion_publ_flag
N1 C1 C2 C3 -3(2) . . . . ?
N1 C7 C8 N2 -59.9(17) . . . . ?
N2 C9 C10 C11 3(3) . . . . ?
C1 N1 C5 C4 -1(2) . . . . ?
C1 N1 C7 C8 91.9(16) . . . . ?
C1 C2 C3 C4 2(2) . . . . ?
C1 C2 C3 C6 -178.7(15) . . . . ?
C2 C3 C4 C5 -1(2) . . . . ?
C3 C4 C5 N1 1(2) . . . . ?
C5 N1 C1 C2 2(2) . . . . ?
C5 N1 C7 C8 -85.7(18) . . . . ?
C6 C3 C4 C5 179.6(14) . . . . ?
C7 N1 C1 C2 -175.6(14) . . . . ?
C7 N1 C5 C4 176.3(14) . . . . ?
C8 N2 C9 C10 171.2(16) . . . . ?
C8 N2 C13 C12 -173.3(15) . . . . ?
C9 N2 C8 C7 -74.6(18) . . . . ?
C9 N2 C13 C12 1(2) . . . . ?
C9 C10 C11 C12 0(3) . . . . ?
C9 C10 C11 C14 -179.4(16) . . . . ?
C10 C11 C12 C13 -2(3) . . . . ?
C11 C12 C13 N2 1(3) . . . . ?
C13 N2 C8 C7 99.2(16) . . . . ?
C13 N2 C9 C10 -3(2) . . . . ?
C14 C11 C12 C13 177.3(16) . . . . ?
